data_2218866
loop_
_publ_author_name
'Muhammad, Niaz'
'Tahir, M. Nawaz'
Zia-ur-Rehman
'Ali, Saqib'

_publ_section_title
;
 2-(4-Ethoxybenzylidene)butanoic acid
;
_journal_coeditor_code AT2588
_journal_issue 8
_journal_name_full 'Acta Crystallographica Section E'
_journal_page_first o1458
_journal_paper_doi 10.1107/S160053680802103X
_journal_volume 64
_journal_year 2008
_chemical_formula_iupac 'C13 H16 O3'
_chemical_formula_moiety 'C13 H16 O3'
_chemical_formula_sum 'C13 H16 O3'
_chemical_formula_weight 220.26
_chemical_name_systematic
;
2-(4-Ethoxybenzylidene)butanoic acid
;
_space_group_IT_number 14
_symmetry_cell_setting monoclinic
_symmetry_space_group_name_Hall '-P 2ybc'
_symmetry_space_group_name_H-M 'P 1 21/c 1'
_atom_sites_solution_hydrogens geom
_atom_sites_solution_primary direct
_atom_sites_solution_secondary difmap
_audit_creation_method SHELXL-97
_cell_angle_alpha 90.00
_cell_angle_beta 100.751(4)
_cell_angle_gamma 90.00
_cell_formula_units_Z 4
_cell_length_a 10.3192(7)
_cell_length_b 22.0761(15)
_cell_length_c 5.2362(3)
_cell_measurement_reflns_used 3009
_cell_measurement_temperature 296(2)
_cell_measurement_theta_max 28.70
_cell_measurement_theta_min 2.01
_cell_volume 1171.91(13)
_computing_cell_refinement 'APEX2 (Bruker, 2007)'
_computing_data_collection 'APEX2 (Bruker, 2007)'
_computing_data_reduction 'SAINT (Bruker, 2007)'
_computing_molecular_graphics 'ORTEP-3 for Windows (Farrugia, 1997) and PLATON (Spek, 2003)'
_computing_publication_material 'WinGX (Farrugia, 1999) and PLATON (Spek, 2003)'
_computing_structure_refinement 'SHELXL97 (Sheldrick, 2008)'
_computing_structure_solution 'SHELXS97 (Sheldrick, 2008)'
_diffrn_ambient_temperature 296(2)
_diffrn_detector_area_resol_mean 7.4
_diffrn_measured_fraction_theta_full 0.996
_diffrn_measured_fraction_theta_max 0.996
_diffrn_measurement_device_type 'Bruker KappaAPEXII CCD'
_diffrn_measurement_method \w
_diffrn_radiation_monochromator graphite
_diffrn_radiation_source 'fine-focus sealed tube'
_diffrn_radiation_type MoK\a
_diffrn_radiation_wavelength 0.71073
_diffrn_reflns_av_R_equivalents 0.0490
_diffrn_reflns_av_sigmaI/netI 0.0552
_diffrn_reflns_limit_h_max 13
_diffrn_reflns_limit_h_min -13
_diffrn_reflns_limit_k_max 29
_diffrn_reflns_limit_k_min -29
_diffrn_reflns_limit_l_max 6
_diffrn_reflns_limit_l_min -7
_diffrn_reflns_number 13990
_diffrn_reflns_theta_full 28.70
_diffrn_reflns_theta_max 28.70
_diffrn_reflns_theta_min 2.01
_diffrn_standards_number 0
_exptl_absorpt_coefficient_mu 0.088
_exptl_absorpt_correction_T_max 0.985
_exptl_absorpt_correction_T_min 0.975
_exptl_absorpt_correction_type multi-scan
_exptl_absorpt_process_details '(SADABS; Bruker, 2005)'
_exptl_crystal_colour Colourless
_exptl_crystal_density_diffrn 1.248
_exptl_crystal_density_method 'not measured'
_exptl_crystal_description prismatic
_exptl_crystal_F_000 472
_exptl_crystal_size_max 0.26
_exptl_crystal_size_mid 0.20
_exptl_crystal_size_min 0.16
_refine_diff_density_max 0.145
_refine_diff_density_min -0.206
_refine_ls_goodness_of_fit_ref 1.005
_refine_ls_hydrogen_treatment mixed
_refine_ls_matrix_type full
_refine_ls_number_parameters 150
_refine_ls_number_reflns 3009
_refine_ls_number_restraints 0
_refine_ls_restrained_S_all 1.005
_refine_ls_R_factor_all 0.1126
_refine_ls_R_factor_gt 0.0497
_refine_ls_shift/su_max 0.000
_refine_ls_shift/su_mean 0.000
_refine_ls_structure_factor_coef Fsqd
_refine_ls_weighting_details 'calc w=1/[\s^2^(Fo^2^)+(0.0465P)^2^+0.113P] where P=(Fo^2^+2Fc^2^)/3'
_refine_ls_weighting_scheme calc
_refine_ls_wR_factor_gt 0.0998
_refine_ls_wR_factor_ref 0.1224
_reflns_number_gt 1599
_reflns_number_total 3009
_reflns_threshold_expression I>2\s(I)
_cod_data_source_file at2588.cif
_cod_data_source_block I
_cod_original_sg_symbol_H-M 'P 21/c'
_cod_database_code 2218866
_cod_database_fobs_code 2218866

loop_
_symmetry_equiv_pos_site_id
_symmetry_equiv_pos_as_xyz
1 x,y,z
2 -x,1/2+y,1/2-z
3 -x,-y,-z
4 x,1/2-y,1/2+z

loop_
_atom_site_aniso_label
_atom_site_aniso_U_11
_atom_site_aniso_U_22
_atom_site_aniso_U_33
_atom_site_aniso_U_12
_atom_site_aniso_U_13
_atom_site_aniso_U_23
O1 0.0617(9) 0.0404(7) 0.0544(7) 0.0025(6) -0.0076(6) -0.0162(5)
O2 0.0623(9) 0.0493(8) 0.0515(7) 0.0067(6) -0.0149(7) -0.0126(6)
O3 0.0561(8) 0.0421(7) 0.0456(7) -0.0019(6) -0.0109(6) -0.0018(5)
C1 0.0377(10) 0.0378(9) 0.0402(9) -0.0003(7) 0.0053(8) -0.0036(7)
C2 0.0484(11) 0.0316(9) 0.0501(10) -0.0018(8) 0.0066(9) -0.0015(7)
C3 0.0477(11) 0.0397(10) 0.0434(10) 0.0012(8) -0.0002(8) 0.0037(7)
C4 0.0391(10) 0.0395(9) 0.0387(9) -0.0009(8) 0.0034(8) -0.0049(7)
C5 0.0504(11) 0.0312(9) 0.0507(10) -0.0010(8) -0.0027(9) -0.0027(8)
C6 0.0481(11) 0.0380(9) 0.0470(9) 0.0008(8) -0.0044(8) 0.0016(7)
C7 0.0478(11) 0.0347(9) 0.0430(9) -0.0017(8) 0.0075(8) -0.0048(7)
C8 0.0414(10) 0.0367(9) 0.0365(9) -0.0037(8) 0.0053(8) -0.0042(7)
C9 0.0444(10) 0.0344(9) 0.0433(9) -0.0038(8) 0.0048(8) -0.0047(7)
C10 0.0460(11) 0.0468(10) 0.0425(9) 0.0009(8) 0.0041(8) -0.0099(8)
C11 0.0821(15) 0.0456(11) 0.0513(11) 0.0044(10) -0.0003(10) -0.0010(8)
C12 0.0490(12) 0.0516(11) 0.0507(10) 0.0063(9) -0.0054(9) 0.0003(8)
C13 0.0603(14) 0.0705(14) 0.0663(13) 0.0025(11) -0.0183(11) -0.0055(11)

loop_
_atom_site_type_symbol
_atom_site_label
_atom_site_fract_x
_atom_site_fract_y
_atom_site_fract_z
_atom_site_U_iso_or_equiv
_atom_site_thermal_displace_type
_atom_site_occupancy
O O1 0.62469(12) -0.00644(5) -0.2194(2) 0.0545(4) Uani 1.000
O O2 0.47639(13) 0.06481(5) -0.3546(2) 0.0577(5) Uani 1.000
O O3 1.08170(11) 0.17222(5) 1.0247(2) 0.0506(4) Uani 1.000
C C1 0.82240(15) 0.09272(7) 0.4115(3) 0.0388(5) Uani 1.000
C C2 0.89602(16) 0.05704(7) 0.6035(3) 0.0437(6) Uani 1.000
C C3 0.98214(17) 0.08106(7) 0.8122(3) 0.0447(6) Uani 1.000
C C4 0.99847(16) 0.14314(7) 0.8316(3) 0.0396(5) Uani 1.000
C C5 0.92792(17) 0.17994(7) 0.6416(3) 0.0457(6) Uani 1.000
C C6 0.84164(17) 0.15537(7) 0.4371(3) 0.0461(6) Uani 1.000
C C7 0.73819(16) 0.06338(7) 0.1901(3) 0.0420(6) Uani 1.000
C C8 0.63076(16) 0.08379(7) 0.0301(3) 0.0385(5) Uani 1.000
C C9 0.57279(17) 0.04572(7) -0.1946(3) 0.0411(5) Uani 1.000
C C10 0.55968(18) 0.14224(7) 0.0567(3) 0.0456(6) Uani 1.000
C C11 0.5866(2) 0.19159(8) -0.1265(3) 0.0613(7) Uani 1.000
C C12 1.16254(18) 0.13667(8) 1.2209(3) 0.0523(6) Uani 1.000
C C13 1.2471(2) 0.17960(10) 1.4013(4) 0.0696(8) Uani 1.000
H H1 0.5832(17) -0.0279(8) -0.385(4) 0.0654 Uiso 1.000
H H2 0.88696 0.01518 0.59100 0.0525 Uiso 1.000
H H3 1.02879 0.05571 0.93877 0.0537 Uiso 1.000
H H5 0.93908 0.22172 0.65263 0.0548 Uiso 1.000
H H6 0.79466 0.18098 0.31205 0.0553 Uiso 1.000
H H7 0.76348 0.02428 0.15510 0.0503 Uiso 1.000
H H10A 0.58522 0.15670 0.23393 0.0547 Uiso 1.000
H H10B 0.46558 0.13434 0.02599 0.0547 Uiso 1.000
H H11A 0.56467 0.17725 -0.30240 0.0919 Uiso 1.000
H H11B 0.67825 0.20238 -0.08728 0.0919 Uiso 1.000
H H11C 0.53385 0.22647 -0.10632 0.0919 Uiso 1.000
H H12A 1.21722 0.10923 1.14239 0.0627 Uiso 1.000
H H12B 1.10791 0.11292 1.31526 0.0627 Uiso 1.000
H H13A 1.30278 0.20185 1.30692 0.1044 Uiso 1.000
H H13B 1.30068 0.15718 1.53886 0.1044 Uiso 1.000
H H13C 1.19191 0.20730 1.47359 0.1044 Uiso 1.000

loop_
_atom_type_symbol
_atom_type_description
_atom_type_scat_dispersion_real
_atom_type_scat_dispersion_imag
_atom_type_scat_source
C C 0.0033 0.0016 'International Tables Vol C Tables 4.2.6.8 and 6.1.1.4'
H H 0.0000 0.0000 'International Tables Vol C Tables 4.2.6.8 and 6.1.1.4'
O O 0.0106 0.0060 'International Tables Vol C Tables 4.2.6.8 and 6.1.1.4'

loop_
_geom_angle_atom_site_label_1
_geom_angle_atom_site_label_2
_geom_angle_atom_site_label_3
_geom_angle
_geom_angle_publ_flag
C4 O3 C12 118.54(12) no
C9 O1 H1 112.9(10) no
C2 C1 C6 116.29(14) no
C6 C1 C7 124.44(14) no
C2 C1 C7 119.13(14) no
C1 C2 C3 122.74(14) no
C2 C3 C4 119.41(15) no
O3 C4 C5 115.64(14) no
C3 C4 C5 119.30(15) no
O3 C4 C3 125.05(14) no
C4 C5 C6 120.54(14) no
C1 C6 C5 121.71(15) no
C1 C7 C8 130.35(15) no
C7 C8 C9 118.18(14) no
C9 C8 C10 115.44(14) no
C7 C8 C10 126.37(14) no
O1 C9 O2 121.94(14) no
O1 C9 C8 118.35(14) no
O2 C9 C8 119.72(14) no
C8 C10 C11 114.16(15) no
O3 C12 C13 107.38(15) no
C1 C2 H2 119.00 no
C3 C2 H2 119.00 no
C2 C3 H3 120.00 no
C4 C3 H3 120.00 no
C4 C5 H5 120.00 no
C6 C5 H5 120.00 no
C1 C6 H6 119.00 no
C5 C6 H6 119.00 no
C1 C7 H7 115.00 no
C8 C7 H7 115.00 no
C8 C10 H10A 109.00 no
C8 C10 H10B 109.00 no
C11 C10 H10A 109.00 no
C11 C10 H10B 109.00 no
H10A C10 H10B 108.00 no
C10 C11 H11A 109.00 no
C10 C11 H11B 109.00 no
C10 C11 H11C 109.00 no
H11A C11 H11B 109.00 no
H11A C11 H11C 109.00 no
H11B C11 H11C 109.00 no
O3 C12 H12A 110.00 no
O3 C12 H12B 110.00 no
C13 C12 H12A 110.00 no
C13 C12 H12B 110.00 no
H12A C12 H12B 109.00 no
C12 C13 H13A 109.00 no
C12 C13 H13B 109.00 no
C12 C13 H13C 109.00 no
H13A C13 H13B 110.00 no
H13A C13 H13C 109.00 no
H13B C13 H13C 109.00 no

loop_
_geom_bond_atom_site_label_1
_geom_bond_atom_site_label_2
_geom_bond_distance
_geom_bond_publ_flag
O1 C9 1.287(2) no
O2 C9 1.248(2) no
O3 C4 1.3595(19) no
O3 C12 1.431(2) no
O1 H1 1.01(2) no
C1 C2 1.387(2) no
C1 C6 1.400(2) no
C1 C7 1.464(2) no
C2 C3 1.379(2) no
C3 C4 1.382(2) no
C4 C5 1.382(2) no
C5 C6 1.370(2) no
C7 C8 1.337(2) no
C8 C9 1.479(2) no
C8 C10 1.504(2) no
C10 C11 1.511(2) no
C12 C13 1.498(3) no
C2 H2 0.9300 no
C3 H3 0.9300 no
C5 H5 0.9300 no
C6 H6 0.9300 no
C7 H7 0.9300 no
C10 H10A 0.9700 no
C10 H10B 0.9700 no
C11 H11A 0.9600 no
C11 H11B 0.9600 no
C11 H11C 0.9600 no
C12 H12A 0.9700 no
C12 H12B 0.9700 no
C13 H13A 0.9600 no
C13 H13B 0.9600 no
C13 H13C 0.9600 no

loop_
_geom_hbond_atom_site_label_D
_geom_hbond_atom_site_label_H
_geom_hbond_atom_site_label_A
_geom_hbond_site_symmetry_A
_geom_hbond_distance_DH
_geom_hbond_distance_HA
_geom_hbond_distance_DA
_geom_hbond_angle_DHA
_geom_hbond_publ_flag
O1 H1 O2 3_654 1.01(2) 1.61(2) 2.6184(15) 176.8(15) yes
C7 H7 O1 . 0.93 2.30 2.7218(19) 107 yes
C12 H12B CgA 1_556 0.96 2.82 3.6534(19) 145 yes

loop_
_geom_torsion_atom_site_label_1
_geom_torsion_atom_site_label_2
_geom_torsion_atom_site_label_3
_geom_torsion_atom_site_label_4
_geom_torsion
_geom_torsion_publ_flag
C12 O3 C4 C3 2.0(2) no
C12 O3 C4 C5 -176.99(14) no
C4 O3 C12 C13 177.96(14) no
C6 C1 C2 C3 1.2(2) no
C7 C1 C2 C3 177.04(16) no
C2 C1 C6 C5 -0.4(2) no
C7 C1 C6 C5 -176.02(16) no
C2 C1 C7 C8 156.09(18) no
C6 C1 C7 C8 -28.4(3) no
C1 C2 C3 C4 -1.1(3) no
C2 C3 C4 O3 -178.82(15) no
C2 C3 C4 C5 0.1(2) no
O3 C4 C5 C6 179.67(15) no
C3 C4 C5 C6 0.6(3) no
C4 C5 C6 C1 -0.5(3) no
C1 C7 C8 C9 174.19(16) no
C1 C7 C8 C10 -6.8(3) no
C7 C8 C9 O1 3.1(2) no
C7 C8 C9 O2 -176.51(16) no
C10 C8 C9 O1 -176.06(14) no
C10 C8 C9 O2 4.4(2) no
C7 C8 C10 C11 103.29(19) no
C9 C8 C10 C11 -77.65(19) no

loop_
_cod_related_entry_id
_cod_related_entry_database
_cod_related_entry_code
1 ChemSpider 30655549
